data_4343917
loop_
_publ_author_name
'Sivakumar, T.'
'Ok, K.M.'
'Halasyamani, P.S.'

_publ_section_title
;
 Synthesis, structure, and characterization of novel two- and
 three-dimensional vanadates: Ba2.5 (V O2)3 (Se O3)4 . H2 O and La (V O2)2
 (Te O6) . 3H2 O
;
_journal_name_full 'Inorganic Chemistry'
_journal_page_first 3602
_journal_page_last 3605
_journal_volume 45
_journal_year 2006
_chemical_formula_sum 'Ba2.5 H2 O19 Se4 V3'
_chemical_name_systematic 'Ba2.5 (V O2)3 (Se O3)4 (H2 O)'
_space_group_IT_number 147
_symmetry_space_group_name_Hall '-P 3'
_symmetry_space_group_name_H-M 'P -3'
_cell_angle_alpha 90
_cell_angle_beta 90
_cell_angle_gamma 120
_cell_formula_units_Z 2
_cell_length_a 12.8279
_cell_length_b 12.8279
_cell_length_c 7.2631
_cell_volume 1035.056
_citation_journal_id_ASTM INOCAJ
_cod_data_source_file Sivakumar_INOCAJ_2006_771.cif
_cod_data_source_block H2Ba2.5O19Se4V3
_cod_original_formula_sum 'H2 Ba2.5 O19 Se4 V3'
_cod_database_code 4343917

loop_
_symmetry_equiv_pos_as_xyz
x,y,z
-y,x-y,z
-x+y,-x,z
-x,-y,-z
y,-x+y,-z
x-y,x,-z

loop_
_atom_site_label
_atom_site_type_symbol
_atom_site_fract_x
_atom_site_fract_y
_atom_site_fract_z
_atom_site_occupancy
_atom_site_U_iso_or_equiv
O4 O-2 0.4305 0.1878 0.6271 1 0.0
Se1 Se+4 0.3333 0.6667 0.6773 1 0.0
O3 O-2 0.3874 0.0675 0.9474 1 0.0
O2 O-2 0.4316 0.2918 0.9242 1 0.0
O1 O-2 0.2652 0.5296 0.7837 1 0.0
Se2 Se+4 0.48257 0.19994 0.83854 1 0.0
O6 O-2 0.0427 0.4868 0.6809 1 0.0
O5 O-2 0.0862 0.3075 0.6964 1 0.0
O7 O-2 0 0 0.687 1 0.0
Ba1 Ba+2 0.30906 0.32978 0.64374 0.8377 0.0
V1 V+5 0.08856 0.41615 0.8194 1 0.0
